data_1546885
loop_
_publ_author_name
'B\"oserle, Ji\<r\'i'
'Zhigulin, Grigory'
'\<St\<epni\<cka, Petr'
'Hork\'y, Filip'
'Erben, Milan'
'Jambor, Roman'
'R\%u\<zi\<cka, Ale\<s'
'Ketkov, Sergey'
'Dost\'al, Libor'

_publ_section_title
;
 Facile activation of alkynes with a boraguanidinato-stabilized germylene:
 a combined experimental and theoretical study
;
_journal_issue 36
_journal_name_full 'Dalton Transactions'
_journal_page_first 12339
_journal_page_last 12353
_journal_paper_doi 10.1039/C7DT01950E
_journal_volume 46
_journal_year 2017
_chemical_formula_moiety 'C56 H82 B2 Ge2 N6'
_chemical_formula_sum 'C56 H82 B2 Ge2 N6'
_chemical_formula_weight 1006.07
_chemical_name_systematic
;
 ?
;
_space_group_crystal_system monoclinic
_space_group_IT_number 14
_space_group_name_Hall '-P 2ybc'
_space_group_name_H-M_alt 'P 1 21/c 1'
_symmetry_space_group_name_Hall '-P 2ybc'
_symmetry_space_group_name_H-M 'P 1 21/c 1'
_atom_sites_solution_hydrogens geom
_audit_creation_method SHELXL-97
_audit_update_record
;
2017-02-17 deposited with the CCDC.
2017-08-24 downloaded from the CCDC.
;
_cell_angle_alpha 90
_cell_angle_beta 110.450(6)
_cell_angle_gamma 90
_cell_formula_units_Z 4
_cell_length_a 11.1579(7)
_cell_length_b 19.2531(19)
_cell_length_c 27.690(2)
_cell_measurement_reflns_used 67769
_cell_measurement_temperature 150(1)
_cell_measurement_theta_max 27
_cell_measurement_theta_min 1
_cell_volume 5573.6(8)
_computing_cell_refinement 'COLLECT and DENZO'
_computing_data_collection 'COLLECT (Hooft, 1998) and DENZO (Otwinowski & Minor, 1997)'
_computing_data_reduction 'COLLECT and DENZO'
_computing_molecular_graphics 'PLATON (Spek, 2003)'
_computing_publication_material 'SHELXL-97 (Sheldrick, 2008)'
_computing_structure_refinement 'SHELXL-2013 (Sheldrick, 2013)'
_computing_structure_solution 'SIR92 (Altomare et al., 1994)'
_diffrn_ambient_temperature 150(1)
_diffrn_detector_area_resol_mean 9.091
_diffrn_measured_fraction_theta_full 0.998
_diffrn_measured_fraction_theta_max 0.996
_diffrn_measurement_device_type 'Bruker Nonius KappaCCD area detector'
_diffrn_measurement_method '\f and \w scans to fill the Ewald sphere'
_diffrn_radiation_monochromator graphite
_diffrn_radiation_source 'fine-focus sealed tube'
_diffrn_radiation_type MoK\a
_diffrn_radiation_wavelength 0.71073
_diffrn_reflns_av_R_equivalents 0.0673
_diffrn_reflns_av_unetI/netI 0.0599
_diffrn_reflns_Laue_measured_fraction_full 0.998
_diffrn_reflns_Laue_measured_fraction_max 0.996
_diffrn_reflns_limit_h_max 14
_diffrn_reflns_limit_h_min -13
_diffrn_reflns_limit_k_max 24
_diffrn_reflns_limit_k_min -24
_diffrn_reflns_limit_l_max 35
_diffrn_reflns_limit_l_min -35
_diffrn_reflns_number 67651
_diffrn_reflns_point_group_measured_fraction_full 0.998
_diffrn_reflns_point_group_measured_fraction_max 0.996
_diffrn_reflns_theta_full 25.242
_diffrn_reflns_theta_max 26.999
_diffrn_reflns_theta_min 1.570
_diffrn_standards_number 0
_exptl_absorpt_coefficient_mu 1.119
_exptl_absorpt_correction_T_max 0.7455
_exptl_absorpt_correction_T_min 0.6567
_exptl_absorpt_correction_type multi-scan
_exptl_absorpt_process_details
;
SADABS-2008/1 - Bruker AXS area detector
scaling and absorption correction
;
_exptl_crystal_colour colourless
_exptl_crystal_density_diffrn 1.199
_exptl_crystal_description block
_exptl_crystal_F_000 2136
_exptl_crystal_size_max 0.39
_exptl_crystal_size_mid 0.17
_exptl_crystal_size_min 0.13
_refine_diff_density_max 0.877
_refine_diff_density_min -0.586
_refine_diff_density_rms 0.085
_refine_ls_extinction_method none
_refine_ls_goodness_of_fit_ref 1.091
_refine_ls_hydrogen_treatment constr
_refine_ls_matrix_type full
_refine_ls_number_parameters 625
_refine_ls_number_reflns 12138
_refine_ls_number_restraints 597
_refine_ls_restrained_S_all 1.081
_refine_ls_R_factor_all 0.0901
_refine_ls_R_factor_gt 0.0483
_refine_ls_shift/su_max 0.002
_refine_ls_shift/su_mean 0.000
_refine_ls_structure_factor_coef Fsqd
_refine_ls_weighting_details 'w=1/[\s^2^(Fo^2^)+(0.0196P)^2^+10.3928P] where P=(Fo^2^+2Fc^2^)/3'
_refine_ls_weighting_scheme calc
_refine_ls_wR_factor_gt 0.0851
_refine_ls_wR_factor_ref 0.0994
_reflns_Friedel_coverage 0.000
_reflns_number_gt 8509
_reflns_number_total 12138
_reflns_threshold_expression 'I > 2\s(I)'
_cod_data_source_file c7dt01950e5.cif
_cod_data_source_block 3b
_cod_database_code 1546885
_shelx_space_group_comment
;
The symmetry employed for this shelxl refinement is uniquely defined
by the following loop, which should always be used as a source of
symmetry information in preference to the above space-group names.
They are only intended as comments.
;

loop_
_space_group_symop_operation_xyz
'x, y, z'
'-x, y+1/2, -z+1/2'
'-x, -y, -z'
'x, -y-1/2, z-1/2'

loop_
_atom_site_label
_atom_site_type_symbol
_atom_site_fract_x
_atom_site_fract_y
_atom_site_fract_z
_atom_site_U_iso_or_equiv
_atom_site_adp_type
_atom_site_occupancy
_atom_site_site_symmetry_order
_atom_site_calc_flag
_atom_site_refinement_flags_posn
_atom_site_refinement_flags_adp
_atom_site_refinement_flags_occupancy
_atom_site_disorder_assembly
_atom_site_disorder_group
Ge2 Ge 0.86031(3) 0.21973(2) 0.10482(2) 0.01715(8) Uani 1 1 d . U . . .
Ge1 Ge 0.92300(3) 0.15928(2) 0.18664(2) 0.01688(8) Uani 1 1 d . U . . .
C45 C 0.8616(3) 0.08613(16) 0.13308(12) 0.0206(6) Uani 1 1 d . U . . .
C46 C 0.8505(3) 0.11841(16) 0.08855(12) 0.0199(6) Uani 1 1 d . U . . .
N1 N 1.0881(2) 0.15556(13) 0.23490(9) 0.0187(5) Uani 1 1 d . U . . .
B1 B 1.0403(3) 0.17719(17) 0.27544(13) 0.0185(7) Uani 1 1 d . U . . .
N5 N 0.7089(2) 0.26735(12) 0.07074(9) 0.0186(5) Uani 1 1 d . U . . .
N4 N 0.9130(2) 0.29490(12) 0.07544(10) 0.0197(5) Uani 1 1 d . U . . .
N3 N 1.1088(2) 0.20097(14) 0.32545(10) 0.0242(6) Uani 1 1 d . U . . .
C1 C 1.1932(3) 0.11522(16) 0.23385(11) 0.0196(6) Uani 1 1 d . U . . .
N2 N 0.9006(2) 0.17365(13) 0.24948(9) 0.0196(5) Uani 1 1 d . U . . .
N6 N 0.7368(2) 0.38281(13) 0.02705(10) 0.0230(6) Uani 1 1 d . U . . .
C31 C 0.5918(3) 0.23194(15) 0.04597(12) 0.0207(6) Uani 1 1 d . U . . .
C2 C 1.2563(3) 0.13374(17) 0.19964(12) 0.0243(7) Uani 1 1 d . U . . .
B2 B 0.7807(3) 0.32065(18) 0.05409(13) 0.0192(7) Uani 1 1 d . U . . .
C42 C 0.6170(3) 0.41879(16) 0.02420(13) 0.0265(7) Uani 1 1 d . U . . .
H42 H 0.6213 0.4654 0.0106 0.032 Uiso 1 1 calc . U . . .
C24 C 1.1063(3) 0.29815(17) 0.05466(13) 0.0256(7) Uani 1 1 d . U . . .
C32 C 0.5538(3) 0.21328(16) -0.00582(12) 0.0237(7) Uani 1 1 d . U . . .
C48 C 0.8022(3) 0.06998(17) -0.00459(13) 0.0248(7) Uani 1 1 d . U . . .
C8 C 1.1681(4) 0.03375(19) 0.30152(14) 0.0358(8) Uani 1 1 d . U . . .
H8A H 1.1784 -0.0155 0.3069 0.054 Uiso 1 1 calc R U . . .
H8B H 1.0786 0.0448 0.2872 0.054 Uiso 1 1 calc R U . . .
H8C H 1.2058 0.0574 0.3338 0.054 Uiso 1 1 calc R U . . .
C20 C 1.0467(3) 0.20131(18) 0.36453(12) 0.0276(7) Uani 1 1 d . U . . .
H20 H 0.9654 0.1766 0.3493 0.033 Uiso 1 1 calc . U . . .
C36 C 0.5172(3) 0.21301(17) 0.07574(13) 0.0251(7) Uani 1 1 d . U . . .
C6 C 1.2326(3) 0.05642(17) 0.26498(13) 0.0262(7) Uani 1 1 d . U . . .
C47 C 0.8234(3) 0.09046(16) 0.03822(12) 0.0215(7) Uani 1 1 d . U . . .
C49 C 0.7701(3) 0.04151(18) -0.05726(13) 0.0290(7) Uani 1 1 d . U . . .
C23 C 1.0359(3) 0.32366(15) 0.08405(12) 0.0210(7) Uani 1 1 d . U . . .
C3 C 1.3589(3) 0.09357(19) 0.19854(14) 0.0341(8) Uani 1 1 d . U . . .
H3 H 1.4018 0.1059 0.1764 0.041 Uiso 1 1 calc R U . . .
C50 C 0.8401(3) -0.02733(19) -0.05510(14) 0.0350(8) Uani 1 1 d . U . . .
H50A H 0.9307 -0.0192 -0.0430 0.052 Uiso 1 1 calc R U . . .
H50B H 0.8137 -0.0475 -0.0889 0.052 Uiso 1 1 calc R U . . .
H50C H 0.8201 -0.0585 -0.0320 0.052 Uiso 1 1 calc R U . . .
C7 C 1.2138(3) 0.19541(19) 0.16492(14) 0.0336(8) Uani 1 1 d . U . . .
H7A H 1.2832 0.2114 0.1549 0.050 Uiso 1 1 calc R U . . .
H7B H 1.1880 0.2319 0.1828 0.050 Uiso 1 1 calc R U . . .
H7C H 1.1430 0.1825 0.1348 0.050 Uiso 1 1 calc R U . . .
C28 C 1.0881(3) 0.37405(17) 0.12195(13) 0.0274(7) Uani 1 1 d . U . . .
C39 C 0.8169(3) 0.42060(17) 0.00289(14) 0.0303(8) Uani 1 1 d . U . . .
H39 H 0.8938 0.3924 0.0086 0.036 Uiso 1 1 calc . U . . .
C9 C 0.7974(3) 0.20369(17) 0.26163(12) 0.0242(7) Uani 1 1 d . U . . .
C14 C 0.7686(3) 0.27426(18) 0.25347(13) 0.0283(7) Uani 1 1 d . U . . .
C13 C 0.6663(4) 0.3011(2) 0.26529(16) 0.0441(10) Uani 1 1 d . U . . .
H13 H 0.6454 0.3479 0.2593 0.053 Uiso 1 1 calc R U . . .
C38 C 0.5589(3) 0.2307(2) 0.13163(13) 0.0347(8) Uani 1 1 d . U . . .
H38A H 0.4903 0.2214 0.1441 0.052 Uiso 1 1 calc R U . . .
H38B H 0.5813 0.2790 0.1363 0.052 Uiso 1 1 calc R U . . .
H38C H 0.6318 0.2030 0.1504 0.052 Uiso 1 1 calc R U . . .
C34 C 0.3648(3) 0.15976(19) 0.00071(15) 0.0359(8) Uani 1 1 d . U . . .
H34 H 0.2880 0.1363 -0.0147 0.043 Uiso 1 1 calc R U . . .
C5 C 1.3364(3) 0.01804(18) 0.26246(14) 0.0349(8) Uani 1 1 d . U . . .
H5 H 1.3641 -0.0206 0.2836 0.042 Uiso 1 1 calc R U . . .
C33 C 0.4390(3) 0.17752(17) -0.02780(14) 0.0305(8) Uani 1 1 d . U . . .
H33 H 0.4122 0.1654 -0.0625 0.037 Uiso 1 1 calc R U . . .
C37 C 0.6341(3) 0.22939(18) -0.03806(13) 0.0292(8) Uani 1 1 d . U . . .
H37A H 0.5997 0.2058 -0.0706 0.044 Uiso 1 1 calc R U . . .
H37B H 0.7203 0.2141 -0.0204 0.044 Uiso 1 1 calc R U . . .
H37C H 0.6337 0.2786 -0.0438 0.044 Uiso 1 1 calc R U . . .
C30 C 1.0176(4) 0.3984(2) 0.15622(15) 0.0393(9) Uani 1 1 d . U . . .
H30A H 0.9300 0.4076 0.1357 0.059 Uiso 1 1 calc R U . . .
H30B H 1.0567 0.4401 0.1737 0.059 Uiso 1 1 calc R U . . .
H30C H 1.0210 0.3630 0.1811 0.059 Uiso 1 1 calc R U . . .
C27 C 1.2090(3) 0.39993(19) 0.12845(15) 0.0377(9) Uani 1 1 d . U . . .
H27 H 1.2445 0.4338 0.1533 0.045 Uiso 1 1 calc R U . . .
C10 C 0.7267(3) 0.16137(19) 0.28315(13) 0.0319(8) Uani 1 1 d . U . . .
C15 C 0.7585(4) 0.0865(2) 0.29526(16) 0.0440(10) Uani 1 1 d . U . . .
H15A H 0.7358 0.0605 0.2638 0.066 Uiso 1 1 calc R U . . .
H15B H 0.7115 0.0691 0.3159 0.066 Uiso 1 1 calc R U . . .
H15C H 0.8485 0.0818 0.3139 0.066 Uiso 1 1 calc R U . . .
C53 C 0.8353(3) 0.01148(17) 0.14220(13) 0.0315(8) Uani 1 1 d D U . . .
C22 C 1.1228(4) 0.1618(2) 0.41253(13) 0.0413(9) Uani 1 1 d . U . . .
H22A H 1.1435 0.1166 0.4032 0.062 Uiso 1 1 calc R U . . .
H22B H 1.0731 0.1572 0.4345 0.062 Uiso 1 1 calc R U . . .
H22C H 1.2002 0.1866 0.4305 0.062 Uiso 1 1 calc R U . . .
C16 C 0.8437(3) 0.32096(18) 0.23104(14) 0.0345(8) Uani 1 1 d . U . . .
H16A H 0.9332 0.3108 0.2467 0.052 Uiso 1 1 calc R U . . .
H16B H 0.8286 0.3685 0.2376 0.052 Uiso 1 1 calc R U . . .
H16C H 0.8172 0.3134 0.1945 0.052 Uiso 1 1 calc R U . . .
C51 C 0.8090(4) 0.0928(2) -0.09110(15) 0.0462(10) Uani 1 1 d . U . . .
H51A H 0.7647 0.1359 -0.0925 0.069 Uiso 1 1 calc R U . . .
H51B H 0.7871 0.0741 -0.1252 0.069 Uiso 1 1 calc R U . . .
H51C H 0.8996 0.1006 -0.0768 0.069 Uiso 1 1 calc R U . . .
C26 C 1.2771(3) 0.3766(2) 0.09898(16) 0.0391(9) Uani 1 1 d . U . . .
H26 H 1.3575 0.3949 0.1037 0.047 Uiso 1 1 calc R U . . .
C11 C 0.6257(4) 0.1908(2) 0.29457(16) 0.0462(10) Uani 1 1 d . U . . .
H11 H 0.5777 0.1631 0.3085 0.055 Uiso 1 1 calc R U . . .
C35 C 0.4039(3) 0.17674(18) 0.05211(14) 0.0333(8) Uani 1 1 d . U . . .
H35 H 0.3540 0.1638 0.0714 0.040 Uiso 1 1 calc R U . . .
C41 C 0.7518(4) 0.4276(2) -0.05517(15) 0.0482(11) Uani 1 1 d . U . . .
H41A H 0.7289 0.3824 -0.0702 0.072 Uiso 1 1 calc R U . . .
H41B H 0.8093 0.4494 -0.0695 0.072 Uiso 1 1 calc R U . . .
H41C H 0.6761 0.4554 -0.0625 0.072 Uiso 1 1 calc R U . . .
C44 C 0.4961(3) 0.3858(2) -0.01190(18) 0.0522(12) Uani 1 1 d . U . . .
H44A H 0.5029 0.3799 -0.0453 0.078 Uiso 1 1 calc R U . . .
H44B H 0.4243 0.4151 -0.0148 0.078 Uiso 1 1 calc R U . . .
H44C H 0.4841 0.3413 0.0014 0.078 Uiso 1 1 calc R U . . .
C40 C 0.8619(4) 0.49098(19) 0.02790(17) 0.0426(10) Uani 1 1 d . U . . .
H40A H 0.7892 0.5202 0.0234 0.064 Uiso 1 1 calc R U . . .
H40B H 0.9165 0.5123 0.0120 0.064 Uiso 1 1 calc R U . . .
H40C H 0.9085 0.4847 0.0640 0.064 Uiso 1 1 calc R U . . .
C25 C 1.2262(3) 0.32599(19) 0.06237(15) 0.0346(8) Uani 1 1 d . U . . .
H25 H 1.2730 0.3103 0.0426 0.042 Uiso 1 1 calc R U . . .
C29 C 1.0521(4) 0.24163(19) 0.01602(14) 0.0347(8) Uani 1 1 d . U . . .
H29A H 1.0403 0.2005 0.0334 0.052 Uiso 1 1 calc R U . . .
H29B H 1.1099 0.2319 -0.0019 0.052 Uiso 1 1 calc R U . . .
H29C H 0.9711 0.2562 -0.0082 0.052 Uiso 1 1 calc R U . . .
C17 C 1.2358(3) 0.23525(19) 0.34151(13) 0.0328(8) Uani 1 1 d . U . . .
H17 H 1.2474 0.2583 0.3744 0.039 Uiso 1 1 calc . U . . .
C4 C 1.3984(3) 0.0361(2) 0.22936(15) 0.0397(9) Uani 1 1 d . U . . .
H4 H 1.4666 0.0096 0.2278 0.048 Uiso 1 1 calc R U . . .
C43 C 0.6093(4) 0.4287(2) 0.07716(16) 0.0467(10) Uani 1 1 d . U . . .
H43A H 0.6046 0.3842 0.0920 0.070 Uiso 1 1 calc R U . . .
H43B H 0.5345 0.4553 0.0744 0.070 Uiso 1 1 calc R U . . .
H43C H 0.6841 0.4529 0.0987 0.070 Uiso 1 1 calc R U . . .
C52 C 0.6259(3) 0.0286(2) -0.07922(15) 0.0440(10) Uani 1 1 d . U . . .
H52A H 0.6030 -0.0044 -0.0579 0.066 Uiso 1 1 calc R U . . .
H52B H 0.6029 0.0106 -0.1136 0.066 Uiso 1 1 calc R U . . .
H52C H 0.5814 0.0714 -0.0799 0.066 Uiso 1 1 calc R U . . .
C19 C 1.3479(3) 0.1859(2) 0.35143(16) 0.0452(10) Uani 1 1 d . U . . .
H19A H 1.3412 0.1491 0.3738 0.068 Uiso 1 1 calc R U . . .
H19B H 1.4265 0.2107 0.3675 0.068 Uiso 1 1 calc R U . . .
H19C H 1.3471 0.1666 0.3193 0.068 Uiso 1 1 calc R U . . .
C12 C 0.5960(4) 0.2595(2) 0.28566(18) 0.0552(12) Uani 1 1 d . U . . .
H12 H 0.5280 0.2781 0.2934 0.066 Uiso 1 1 calc R U . . .
C18 C 1.2395(4) 0.2918(2) 0.30414(16) 0.0438(10) Uani 1 1 d . U . . .
H18A H 1.2341 0.2712 0.2719 0.066 Uiso 1 1 calc R U . . .
H18B H 1.3181 0.3172 0.3180 0.066 Uiso 1 1 calc R U . . .
H18C H 1.1686 0.3227 0.2988 0.066 Uiso 1 1 calc R U . . .
C21 C 1.0139(4) 0.27387(19) 0.37746(13) 0.0373(9) Uani 1 1 d . U . . .
H21A H 1.0913 0.2987 0.3954 0.056 Uiso 1 1 calc R U . . .
H21B H 0.9625 0.2708 0.3989 0.056 Uiso 1 1 calc R U . . .
H21C H 0.9671 0.2980 0.3462 0.056 Uiso 1 1 calc R U . . .
C55A C 0.9184(9) -0.0124(4) 0.1942(3) 0.0597(16) Uani 0.519(4) 1 d D U P A 2
H55A H 0.9242 0.0235 0.2190 0.090 Uiso 0.519(4) 1 calc R U P A 2
H55B H 1.0023 -0.0226 0.1938 0.090 Uiso 0.519(4) 1 calc R U P A 2
H55C H 0.8824 -0.0534 0.2033 0.090 Uiso 0.519(4) 1 calc R U P A 2
C54A C 0.8197(12) -0.0384(4) 0.0989(3) 0.073(2) Uani 0.519(4) 1 d D U P A 2
H54A H 0.7653 -0.0183 0.0671 0.109 Uiso 0.519(4) 1 calc R U P A 2
H54B H 0.7820 -0.0807 0.1053 0.109 Uiso 0.519(4) 1 calc R U P A 2
H54C H 0.9019 -0.0484 0.0967 0.109 Uiso 0.519(4) 1 calc R U P A 2
C56 C 0.8007(11) 0.0046(5) 0.1900(4) 0.0675(18) Uani 0.481(4) 1 d D U P A 1
H56A H 0.7844 -0.0432 0.1951 0.101 Uiso 0.481(4) 1 calc R U P A 1
H56B H 0.7255 0.0316 0.1860 0.101 Uiso 0.481(4) 1 calc R U P A 1
H56C H 0.8703 0.0212 0.2193 0.101 Uiso 0.481(4) 1 calc R U P A 1
C55 C 0.9601(8) -0.0268(4) 0.1502(4) 0.0597(16) Uani 0.481(4) 1 d D U P A 1
H55D H 0.9497 -0.0751 0.1564 0.090 Uiso 0.481(4) 1 calc R U P A 1
H55E H 1.0266 -0.0074 0.1793 0.090 Uiso 0.481(4) 1 calc R U P A 1
H55F H 0.9828 -0.0220 0.1200 0.090 Uiso 0.481(4) 1 calc R U P A 1
C56A C 0.7008(8) 0.0143(5) 0.1472(4) 0.0675(18) Uani 0.519(4) 1 d D U P A 2
H56D H 0.6388 0.0291 0.1151 0.101 Uiso 0.519(4) 1 calc R U P A 2
H56E H 0.7022 0.0465 0.1739 0.101 Uiso 0.519(4) 1 calc R U P A 2
H56F H 0.6784 -0.0310 0.1558 0.101 Uiso 0.519(4) 1 calc R U P A 2
C54 C 0.7291(13) -0.0198(5) 0.0985(4) 0.073(2) Uani 0.481(4) 1 d . U P A 1
H54D H 0.7168 -0.0672 0.1064 0.109 Uiso 0.481(4) 1 calc R U P A 1
H54E H 0.7504 -0.0182 0.0678 0.109 Uiso 0.481(4) 1 calc R U P A 1
H54F H 0.6518 0.0060 0.0931 0.109 Uiso 0.481(4) 1 calc R U P A 1

loop_
_atom_site_aniso_label
_atom_site_aniso_U_11
_atom_site_aniso_U_22
_atom_site_aniso_U_33
_atom_site_aniso_U_23
_atom_site_aniso_U_13
_atom_site_aniso_U_12
Ge2 0.01899(16) 0.01479(16) 0.01664(16) 0.00047(14) 0.00493(12) 0.00083(13)
Ge1 0.01864(16) 0.01483(16) 0.01614(16) 0.00005(13) 0.00479(12) -0.00029(13)
C45 0.0214(16) 0.0172(15) 0.0235(16) -0.0008(12) 0.0082(12) 0.0006(12)
C46 0.0166(15) 0.0187(16) 0.0234(15) -0.0027(12) 0.0056(12) 0.0000(12)
N1 0.0189(12) 0.0192(13) 0.0167(13) -0.0010(11) 0.0045(10) -0.0003(10)
B1 0.0234(17) 0.0133(17) 0.0183(16) 0.0031(13) 0.0067(13) 0.0011(13)
N5 0.0171(12) 0.0156(13) 0.0204(13) 0.0011(10) 0.0033(10) 0.0004(9)
N4 0.0234(13) 0.0152(13) 0.0219(14) 0.0020(10) 0.0098(10) 0.0011(10)
N3 0.0261(14) 0.0283(15) 0.0167(13) -0.0026(11) 0.0057(10) -0.0015(11)
C1 0.0184(14) 0.0185(16) 0.0187(15) -0.0042(12) 0.0025(11) -0.0004(11)
N2 0.0232(13) 0.0172(14) 0.0193(13) 0.0005(10) 0.0085(10) 0.0008(10)
N6 0.0248(14) 0.0173(13) 0.0276(15) 0.0037(11) 0.0101(11) 0.0043(10)
C31 0.0178(14) 0.0141(16) 0.0255(16) 0.0038(12) 0.0017(12) 0.0031(11)
C2 0.0224(16) 0.0260(17) 0.0250(17) -0.0035(13) 0.0089(13) -0.0005(13)
B2 0.0230(17) 0.0159(17) 0.0184(17) -0.0019(13) 0.0070(13) -0.0001(13)
C42 0.0254(16) 0.0148(16) 0.0371(19) 0.0030(14) 0.0082(14) 0.0035(12)
C24 0.0309(17) 0.0221(17) 0.0284(17) 0.0076(13) 0.0162(14) 0.0059(13)
C32 0.0262(16) 0.0131(15) 0.0278(17) 0.0009(13) 0.0046(13) 0.0065(12)
C48 0.0258(17) 0.0225(17) 0.0250(17) -0.0016(13) 0.0076(13) 0.0003(13)
C8 0.042(2) 0.027(2) 0.039(2) 0.0114(16) 0.0143(17) 0.0070(16)
C20 0.0347(18) 0.0300(19) 0.0187(16) -0.0024(13) 0.0098(14) -0.0019(14)
C36 0.0206(15) 0.0198(17) 0.0336(18) 0.0015(14) 0.0078(13) 0.0013(12)
C6 0.0268(17) 0.0206(17) 0.0274(18) -0.0012(13) 0.0050(13) 0.0012(13)
C47 0.0229(16) 0.0179(16) 0.0229(16) 0.0016(13) 0.0070(12) 0.0030(12)
C49 0.0358(18) 0.0286(18) 0.0211(17) -0.0057(14) 0.0080(14) 0.0002(14)
C23 0.0240(15) 0.0178(16) 0.0246(16) 0.0057(12) 0.0125(13) -0.0001(12)
C3 0.0277(18) 0.039(2) 0.038(2) -0.0059(16) 0.0143(15) 0.0020(15)
C50 0.039(2) 0.032(2) 0.031(2) -0.0110(16) 0.0089(16) -0.0008(15)
C7 0.0350(19) 0.038(2) 0.034(2) 0.0060(16) 0.0194(16) -0.0002(16)
C28 0.0289(17) 0.0252(18) 0.0306(18) 0.0003(14) 0.0134(14) -0.0022(13)
C39 0.0344(19) 0.0209(17) 0.041(2) 0.0083(15) 0.0197(16) 0.0048(14)
C9 0.0242(16) 0.0289(18) 0.0202(16) -0.0005(13) 0.0088(13) 0.0014(13)
C14 0.0317(17) 0.0272(18) 0.0273(18) -0.0003(15) 0.0120(14) 0.0050(14)
C13 0.048(2) 0.039(2) 0.052(3) 0.0054(19) 0.026(2) 0.0180(17)
C38 0.0294(18) 0.041(2) 0.035(2) 0.0019(17) 0.0128(15) -0.0082(16)
C34 0.0206(17) 0.032(2) 0.047(2) -0.0059(17) 0.0009(14) -0.0049(15)
C5 0.0361(19) 0.0250(19) 0.038(2) 0.0008(16) 0.0054(15) 0.0091(15)
C33 0.0290(17) 0.0242(18) 0.0290(19) -0.0052(14) -0.0015(14) 0.0020(13)
C37 0.0365(19) 0.0248(19) 0.0230(17) -0.0012(14) 0.0061(14) 0.0037(14)
C30 0.040(2) 0.038(2) 0.045(2) -0.0183(18) 0.0221(18) -0.0086(17)
C27 0.0331(19) 0.031(2) 0.050(2) -0.0048(17) 0.0154(17) -0.0097(15)
C10 0.0324(18) 0.0365(19) 0.0312(19) -0.0007(16) 0.0168(15) -0.0055(15)
C15 0.056(3) 0.035(2) 0.052(3) 0.0043(18) 0.033(2) -0.0112(18)
C53 0.0428(19) 0.0173(17) 0.0336(19) -0.0016(14) 0.0124(15) -0.0094(14)
C22 0.064(3) 0.037(2) 0.0228(18) 0.0041(17) 0.0154(17) 0.0113(19)
C16 0.044(2) 0.0235(19) 0.039(2) 0.0050(16) 0.0186(17) 0.0047(15)
C51 0.069(3) 0.042(2) 0.035(2) 0.0014(18) 0.028(2) 0.005(2)
C26 0.0264(19) 0.037(2) 0.059(2) 0.0093(18) 0.0200(17) -0.0038(15)
C11 0.043(2) 0.054(2) 0.056(3) 0.006(2) 0.035(2) 0.0003(18)
C35 0.0233(17) 0.031(2) 0.045(2) -0.0018(16) 0.0104(15) -0.0056(14)
C41 0.072(3) 0.039(2) 0.039(2) 0.0141(18) 0.027(2) 0.007(2)
C44 0.029(2) 0.028(2) 0.079(3) -0.010(2) -0.0081(19) 0.0109(16)
C40 0.039(2) 0.029(2) 0.066(3) 0.0055(19) 0.026(2) -0.0029(16)
C25 0.0323(18) 0.036(2) 0.046(2) 0.0097(16) 0.0255(16) 0.0036(15)
C29 0.041(2) 0.037(2) 0.032(2) -0.0013(16) 0.0205(16) 0.0046(16)
C17 0.0299(18) 0.036(2) 0.0284(19) -0.0112(15) 0.0049(14) -0.0070(14)
C4 0.0293(19) 0.039(2) 0.049(2) -0.0059(18) 0.0118(17) 0.0100(16)
C43 0.043(2) 0.051(3) 0.052(2) 0.002(2) 0.0236(19) 0.0210(19)
C52 0.036(2) 0.052(3) 0.036(2) -0.0189(19) 0.0025(16) 0.0020(17)
C19 0.0257(19) 0.053(3) 0.044(2) -0.006(2) -0.0028(16) -0.0040(17)
C12 0.047(3) 0.068(3) 0.065(3) 0.004(2) 0.038(2) 0.015(2)
C18 0.041(2) 0.037(2) 0.051(2) -0.0043(18) 0.0131(18) -0.0135(17)
C21 0.055(2) 0.035(2) 0.0227(18) -0.0009(16) 0.0148(17) 0.0086(18)
C55A 0.076(4) 0.019(3) 0.077(4) 0.013(3) 0.017(3) -0.005(2)
C54A 0.120(6) 0.031(4) 0.060(3) -0.004(3) 0.024(4) -0.031(4)
C56 0.080(4) 0.049(4) 0.082(4) 0.012(3) 0.039(3) -0.018(3)
C55 0.076(4) 0.019(3) 0.077(4) 0.013(3) 0.017(3) -0.005(2)
C56A 0.080(4) 0.049(4) 0.082(4) 0.012(3) 0.039(3) -0.018(3)
C54 0.120(6) 0.031(4) 0.060(3) -0.004(3) 0.024(4) -0.031(4)

loop_
_atom_type_symbol
_atom_type_description
_atom_type_scat_dispersion_real
_atom_type_scat_dispersion_imag
_atom_type_scat_source
C C 0.0033 0.0016 'International Tables Vol C Tables 4.2.6.8 and 6.1.1.4'
H H 0.0000 0.0000 'International Tables Vol C Tables 4.2.6.8 and 6.1.1.4'
N N 0.0061 0.0033 'International Tables Vol C Tables 4.2.6.8 and 6.1.1.4'
B B 0.0013 0.0007 'International Tables Vol C Tables 4.2.6.8 and 6.1.1.4'
Ge Ge 0.1547 1.8001 'International Tables Vol C Tables 4.2.6.8 and 6.1.1.4'

loop_
_geom_angle_atom_site_label_1
_geom_angle_atom_site_label_2
_geom_angle_atom_site_label_3
_geom_angle
N4 Ge2 N5 76.35(11)
N4 Ge2 C46 131.65(12)
N5 Ge2 C46 113.46(11)
N4 Ge2 B2 38.18(11)
N5 Ge2 B2 38.18(11)
C46 Ge2 B2 133.21(12)
N4 Ge2 Ge1 138.88(8)
N5 Ge2 Ge1 128.64(8)
C46 Ge2 Ge1 73.55(9)
B2 Ge2 Ge1 150.49(8)
N1 Ge1 N2 75.95(11)
N1 Ge1 C45 120.37(12)
N2 Ge1 C45 132.77(12)
N1 Ge1 B1 38.03(11)
N2 Ge1 B1 38.36(11)
C45 Ge1 B1 143.00(12)
N1 Ge1 Ge2 125.44(8)
N2 Ge1 Ge2 135.48(8)
C45 Ge1 Ge2 74.38(9)
B1 Ge1 Ge2 140.70(8)
C46 C45 C53 129.2(3)
C46 C45 Ge1 104.7(2)
C53 C45 Ge1 126.1(2)
C45 C46 C47 129.9(3)
C45 C46 Ge2 105.3(2)
C47 C46 Ge2 124.5(2)
C1 N1 B1 134.4(3)
C1 N1 Ge1 128.73(19)
B1 N1 Ge1 90.28(18)
N3 B1 N1 129.1(3)
N3 B1 N2 128.0(3)
N1 B1 N2 102.7(2)
N3 B1 Ge1 169.3(2)
N1 B1 Ge1 51.69(14)
N2 B1 Ge1 51.74(14)
C31 N5 B2 133.9(3)
C31 N5 Ge2 121.81(19)
B2 N5 Ge2 90.30(18)
C23 N4 B2 135.3(3)
C23 N4 Ge2 131.8(2)
B2 N4 Ge2 90.68(18)
B1 N3 C20 119.4(3)
B1 N3 C17 125.1(3)
C20 N3 C17 115.0(3)
C6 C1 C2 119.8(3)
C6 C1 N1 121.1(3)
C2 C1 N1 119.1(3)
C9 N2 B1 132.0(3)
C9 N2 Ge1 131.4(2)
B1 N2 Ge1 89.90(18)
B2 N6 C42 124.5(3)
B2 N6 C39 120.4(3)
C42 N6 C39 114.9(2)
C32 C31 C36 120.5(3)
C32 C31 N5 121.2(3)
C36 C31 N5 118.3(3)
C3 C2 C1 118.8(3)
C3 C2 C7 120.3(3)
C1 C2 C7 120.8(3)
N6 B2 N4 127.9(3)
N6 B2 N5 129.4(3)
N4 B2 N5 102.6(2)
N6 B2 Ge2 176.3(3)
N4 B2 Ge2 51.14(14)
N5 B2 Ge2 51.52(14)
N6 C42 C44 114.8(3)
N6 C42 C43 111.3(3)
C44 C42 C43 110.8(3)
N6 C42 H42 106.5
C44 C42 H42 106.5
C43 C42 H42 106.5
C25 C24 C23 118.7(3)
C25 C24 C29 121.2(3)
C23 C24 C29 120.0(3)
C33 C32 C31 118.6(3)
C33 C32 C37 119.4(3)
C31 C32 C37 122.0(3)
C47 C48 C49 176.4(3)
C6 C8 H8A 109.5
C6 C8 H8B 109.5
H8A C8 H8B 109.5
C6 C8 H8C 109.5
H8A C8 H8C 109.5
H8B C8 H8C 109.5
N3 C20 C22 112.3(3)
N3 C20 C21 113.0(3)
C22 C20 C21 111.3(3)
N3 C20 H20 106.6
C22 C20 H20 106.6
C21 C20 H20 106.6
C35 C36 C31 118.7(3)
C35 C36 C38 120.4(3)
C31 C36 C38 121.0(3)
C5 C6 C1 119.1(3)
C5 C6 C8 118.9(3)
C1 C6 C8 122.1(3)
C48 C47 C46 176.9(3)
C48 C49 C51 110.0(3)
C48 C49 C52 108.2(3)
C51 C49 C52 110.3(3)
C48 C49 C50 109.7(3)
C51 C49 C50 109.5(3)
C52 C49 C50 109.1(3)
C28 C23 C24 120.5(3)
C28 C23 N4 121.4(3)
C24 C23 N4 118.0(3)
C4 C3 C2 121.5(3)
C4 C3 H3 119.2
C2 C3 H3 119.2
C49 C50 H50A 109.5
C49 C50 H50B 109.5
H50A C50 H50B 109.5
C49 C50 H50C 109.5
H50A C50 H50C 109.5
H50B C50 H50C 109.5
C2 C7 H7A 109.5
C2 C7 H7B 109.5
H7A C7 H7B 109.5
C2 C7 H7C 109.5
H7A C7 H7C 109.5
H7B C7 H7C 109.5
C27 C28 C23 118.5(3)
C27 C28 C30 120.3(3)
C23 C28 C30 121.2(3)
N6 C39 C41 112.4(3)
N6 C39 C40 112.7(3)
C41 C39 C40 111.2(3)
N6 C39 H39 106.7
C41 C39 H39 106.7
C40 C39 H39 106.7
C14 C9 C10 120.1(3)
C14 C9 N2 120.9(3)
C10 C9 N2 118.9(3)
C13 C14 C9 119.0(3)
C13 C14 C16 119.8(3)
C9 C14 C16 121.3(3)
C12 C13 C14 120.9(4)
C12 C13 H13 119.6
C14 C13 H13 119.6
C36 C38 H38A 109.5
C36 C38 H38B 109.5
H38A C38 H38B 109.5
C36 C38 H38C 109.5
H38A C38 H38C 109.5
H38B C38 H38C 109.5
C33 C34 C35 119.9(3)
C33 C34 H34 120.0
C35 C34 H34 120.0
C4 C5 C6 121.3(3)
C4 C5 H5 119.3
C6 C5 H5 119.3
C34 C33 C32 121.3(3)
C34 C33 H33 119.3
C32 C33 H33 119.3
C32 C37 H37A 109.5
C32 C37 H37B 109.5
H37A C37 H37B 109.5
C32 C37 H37C 109.5
H37A C37 H37C 109.5
H37B C37 H37C 109.5
C28 C30 H30A 109.5
C28 C30 H30B 109.5
H30A C30 H30B 109.5
C28 C30 H30C 109.5
H30A C30 H30C 109.5
H30B C30 H30C 109.5
C26 C27 C28 121.4(4)
C26 C27 H27 119.3
C28 C27 H27 119.3
C11 C10 C9 118.7(3)
C11 C10 C15 119.3(3)
C9 C10 C15 122.0(3)
C10 C15 H15A 109.5
C10 C15 H15B 109.5
H15A C15 H15B 109.5
C10 C15 H15C 109.5
H15A C15 H15C 109.5
H15B C15 H15C 109.5
C55A C53 C54A 115.8(6)
C55A C53 C45 111.4(4)
C54A C53 C45 117.0(4)
C45 C53 C56 110.8(5)
C45 C53 C54 113.2(5)
C56 C53 C54 107.6(7)
C45 C53 C55 105.3(4)
C56 C53 C55 109.4(6)
C54 C53 C55 110.5(7)
C55A C53 C56A 102.6(6)
C54A C53 C56A 104.3(6)
C45 C53 C56A 103.4(4)
C20 C22 H22A 109.5
C20 C22 H22B 109.5
H22A C22 H22B 109.5
C20 C22 H22C 109.5
H22A C22 H22C 109.5
H22B C22 H22C 109.5
C14 C16 H16A 109.5
C14 C16 H16B 109.5
H16A C16 H16B 109.5
C14 C16 H16C 109.5
H16A C16 H16C 109.5
H16B C16 H16C 109.5
C49 C51 H51A 109.5
C49 C51 H51B 109.5
H51A C51 H51B 109.5
C49 C51 H51C 109.5
H51A C51 H51C 109.5
H51B C51 H51C 109.5
C27 C26 C25 119.9(3)
C27 C26 H26 120.0
C25 C26 H26 120.0
C12 C11 C10 121.2(4)
C12 C11 H11 119.4
C10 C11 H11 119.4
C34 C35 C36 121.0(3)
C34 C35 H35 119.5
C36 C35 H35 119.5
C39 C41 H41A 109.5
C39 C41 H41B 109.5
H41A C41 H41B 109.5
C39 C41 H41C 109.5
H41A C41 H41C 109.5
H41B C41 H41C 109.5
C42 C44 H44A 109.5
C42 C44 H44B 109.5
H44A C44 H44B 109.5
C42 C44 H44C 109.5
H44A C44 H44C 109.5
H44B C44 H44C 109.5
C39 C40 H40A 109.5
C39 C40 H40B 109.5
H40A C40 H40B 109.5
C39 C40 H40C 109.5
H40A C40 H40C 109.5
H40B C40 H40C 109.5
C26 C25 C24 120.9(3)
C26 C25 H25 119.5
C24 C25 H25 119.5
C24 C29 H29A 109.5
C24 C29 H29B 109.5
H29A C29 H29B 109.5
C24 C29 H29C 109.5
H29A C29 H29C 109.5
H29B C29 H29C 109.5
N3 C17 C18 111.5(3)
N3 C17 C19 114.6(3)
C18 C17 C19 110.9(3)
N3 C17 H17 106.4
C18 C17 H17 106.4
C19 C17 H17 106.4
C5 C4 C3 119.5(3)
C5 C4 H4 120.2
C3 C4 H4 120.2
C42 C43 H43A 109.5
C42 C43 H43B 109.5
H43A C43 H43B 109.5
C42 C43 H43C 109.5
H43A C43 H43C 109.5
H43B C43 H43C 109.5
C49 C52 H52A 109.5
C49 C52 H52B 109.5
H52A C52 H52B 109.5
C49 C52 H52C 109.5
H52A C52 H52C 109.5
H52B C52 H52C 109.5
C17 C19 H19A 109.5
C17 C19 H19B 109.5
H19A C19 H19B 109.5
C17 C19 H19C 109.5
H19A C19 H19C 109.5
H19B C19 H19C 109.5
C11 C12 C13 120.2(4)
C11 C12 H12 119.9
C13 C12 H12 119.9
C17 C18 H18A 109.5
C17 C18 H18B 109.5
H18A C18 H18B 109.5
C17 C18 H18C 109.5
H18A C18 H18C 109.5
H18B C18 H18C 109.5
C20 C21 H21A 109.5
C20 C21 H21B 109.5
H21A C21 H21B 109.5
C20 C21 H21C 109.5
H21A C21 H21C 109.5
H21B C21 H21C 109.5
C53 C55A H55A 109.5
C53 C55A H55B 109.5
H55A C55A H55B 109.5
C53 C55A H55C 109.5
H55A C55A H55C 109.5
H55B C55A H55C 109.5
C53 C54A H54A 109.5
C53 C54A H54B 109.5
H54A C54A H54B 109.5
C53 C54A H54C 109.5
H54A C54A H54C 109.5
H54B C54A H54C 109.5
C53 C56 H56A 109.5
C53 C56 H56B 109.5
H56A C56 H56B 109.5
C53 C56 H56C 109.5
H56A C56 H56C 109.5
H56B C56 H56C 109.5
C53 C55 H55D 109.5
C53 C55 H55E 109.5
H55D C55 H55E 109.5
C53 C55 H55F 109.5
H55D C55 H55F 109.5
H55E C55 H55F 109.5
C53 C56A H56D 109.5
C53 C56A H56E 109.5
H56D C56A H56E 109.5
C53 C56A H56F 109.5
H56D C56A H56F 109.5
H56E C56A H56F 109.5
C53 C54 H54D 109.5
C53 C54 H54E 109.5
H54D C54 H54E 109.5
C53 C54 H54F 109.5
H54D C54 H54F 109.5
H54E C54 H54F 109.5

loop_
_geom_bond_atom_site_label_1
_geom_bond_atom_site_label_2
_geom_bond_distance
Ge2 N4 1.854(2)
Ge2 N5 1.863(2)
Ge2 C46 1.996(3)
Ge2 B2 2.380(3)
Ge2 Ge1 2.4225(5)
Ge1 N1 1.862(2)
Ge1 N2 1.863(2)
Ge1 C45 1.985(3)
Ge1 B1 2.373(3)
C45 C46 1.347(4)
C45 C53 1.506(4)
C46 C47 1.424(4)
N1 C1 1.416(4)
N1 B1 1.462(4)
B1 N3 1.404(4)
B1 N2 1.472(4)
N5 C31 1.420(4)
N5 B2 1.471(4)
N4 C23 1.420(4)
N4 B2 1.471(4)
N3 C20 1.475(4)
N3 C17 1.483(4)
C1 C6 1.398(4)
C1 C2 1.409(4)
N2 C9 1.430(4)
N6 B2 1.406(4)
N6 C42 1.483(4)
N6 C39 1.481(4)
C31 C32 1.393(4)
C31 C36 1.409(4)
C2 C3 1.391(4)
C2 C7 1.497(5)
C42 C44 1.510(5)
C42 C43 1.511(5)
C42 H42 0.9800
C24 C25 1.387(5)
C24 C23 1.402(4)
C24 C29 1.498(5)
C32 C33 1.393(4)
C32 C37 1.501(5)
C48 C47 1.192(4)
C48 C49 1.480(4)
C8 C6 1.497(5)
C8 H8A 0.9600
C8 H8B 0.9600
C8 H8C 0.9600
C20 C22 1.509(5)
C20 C21 1.518(5)
C20 H20 0.9800
C36 C35 1.391(4)
C36 C38 1.491(5)
C6 C5 1.396(5)
C49 C51 1.525(5)
C49 C52 1.528(5)
C49 C50 1.529(5)
C23 C28 1.398(5)
C3 C4 1.373(5)
C3 H3 0.9300
C50 H50A 0.9600
C50 H50B 0.9600
C50 H50C 0.9600
C7 H7A 0.9600
C7 H7B 0.9600
C7 H7C 0.9600
C28 C27 1.390(5)
C28 C30 1.504(5)
C39 C41 1.521(5)
C39 C40 1.525(5)
C39 H39 0.9800
C9 C14 1.396(5)
C9 C10 1.404(4)
C14 C13 1.392(5)
C14 C16 1.503(5)
C13 C12 1.373(6)
C13 H13 0.9300
C38 H38A 0.9600
C38 H38B 0.9600
C38 H38C 0.9600
C34 C33 1.372(5)
C34 C35 1.374(5)
C34 H34 0.9300
C5 C4 1.372(5)
C5 H5 0.9300
C33 H33 0.9300
C37 H37A 0.9600
C37 H37B 0.9600
C37 H37C 0.9600
C30 H30A 0.9600
C30 H30B 0.9600
C30 H30C 0.9600
C27 C26 1.370(5)
C27 H27 0.9300
C10 C11 1.392(5)
C10 C15 1.494(5)
C15 H15A 0.9600
C15 H15B 0.9600
C15 H15C 0.9600
C53 C55A 1.487(7)
C53 C54A 1.498(6)
C53 C56 1.508(7)
C53 C54 1.493(11)
C53 C55 1.521(7)
C53 C56A 1.556(7)
C22 H22A 0.9600
C22 H22B 0.9600
C22 H22C 0.9600
C16 H16A 0.9600
C16 H16B 0.9600
C16 H16C 0.9600
C51 H51A 0.9600
C51 H51B 0.9600
C51 H51C 0.9600
C26 C25 1.377(5)
C26 H26 0.9300
C11 C12 1.365(6)
C11 H11 0.9300
C35 H35 0.9300
C41 H41A 0.9600
C41 H41B 0.9600
C41 H41C 0.9600
C44 H44A 0.9600
C44 H44B 0.9600
C44 H44C 0.9600
C40 H40A 0.9600
C40 H40B 0.9600
C40 H40C 0.9600
C25 H25 0.9300
C29 H29A 0.9600
C29 H29B 0.9600
C29 H29C 0.9600
C17 C18 1.512(5)
C17 C19 1.518(5)
C17 H17 0.9800
C4 H4 0.9300
C43 H43A 0.9600
C43 H43B 0.9600
C43 H43C 0.9600
C52 H52A 0.9600
C52 H52B 0.9600
C52 H52C 0.9600
C19 H19A 0.9600
C19 H19B 0.9600
C19 H19C 0.9600
C12 H12 0.9300
C18 H18A 0.9600
C18 H18B 0.9600
C18 H18C 0.9600
C21 H21A 0.9600
C21 H21B 0.9600
C21 H21C 0.9600
C55A H55A 0.9600
C55A H55B 0.9600
C55A H55C 0.9600
C54A H54A 0.9600
C54A H54B 0.9600
C54A H54C 0.9600
C56 H56A 0.9600
C56 H56B 0.9600
C56 H56C 0.9600
C55 H55D 0.9600
C55 H55E 0.9600
C55 H55F 0.9600
C56A H56D 0.9600
C56A H56E 0.9600
C56A H56F 0.9600
C54 H54D 0.9600
C54 H54E 0.9600
C54 H54F 0.9600
